data_7055090
loop_
_publ_author_name
'Biswal, Debanjana'
'Pramanik, Nikhil Ranjan'
'Chakrabarti, Syamal'
'Drew, Michael G. B.'
'Mitra, Payel'
'Acharya, Krishnendu'
'Biswas, Sujan'
'Mondal, Tapan Kumar'

_publ_section_title
;
 Supramolecular frameworks of binuclear dioxomolybdenum(vi) complexes with
 ONS donor ligands using 4,4&#x2032;-azopyridine as a pillar: crystal
 structure, DFT calculations and biological study
;
_journal_issue 11
_journal_name_full 'New J. Chem.'
_journal_page_first 8681
_journal_paper_doi 10.1039/C5NJ01899D
_journal_volume 39
_journal_year 2015
_chemical_formula_sum 'C42 H32 Br2 Cl6 Mo2 N8 O6 S4'
_chemical_formula_weight 1437.38
_chemical_name_systematic
; 
 ? 
;
_space_group_IT_number 2
_symmetry_cell_setting triclinic
_symmetry_space_group_name_Hall '-P 1'
_symmetry_space_group_name_H-M 'P -1'
_atom_sites_solution_hydrogens geom
_atom_sites_solution_primary direct
_atom_sites_solution_secondary difmap
_audit_creation_method SHELXL-97
_audit_update_record
;
2015-08-24 deposited with the CCDC.
2015-08-26 downloaded from the CCDC.
;
_cell_angle_alpha 67.8630(10)
_cell_angle_beta 65.7240(10)
_cell_angle_gamma 67.0800(10)
_cell_formula_units_Z 1
_cell_length_a 11.1658(5)
_cell_length_b 11.1797(5)
_cell_length_c 13.1399(6)
_cell_measurement_reflns_used 3254
_cell_measurement_temperature 296(2)
_cell_measurement_theta_max 22.93
_cell_measurement_theta_min 2.48
_cell_volume 1330.51(10)
_computing_cell_refinement 'Bruker SAINT'
_computing_data_collection 'Bruker APEX2'
_computing_data_reduction 'Bruker SAINT'
_computing_molecular_graphics 'Bruker SHELXTL'
_computing_publication_material 'Bruker SHELXTL'
_computing_structure_refinement 'SHELXL-97 (Sheldrick, 2008)'
_computing_structure_solution 'SHELXS-97 (Sheldrick, 2008)'
_diffrn_ambient_temperature 296(2)
_diffrn_measured_fraction_theta_full 0.983
_diffrn_measured_fraction_theta_max 0.983
_diffrn_measurement_device_type 'Bruker APEX-II CCD'
_diffrn_measurement_method '\f and \w scans'
_diffrn_radiation_monochromator graphite
_diffrn_radiation_source 'fine-focus sealed tube'
_diffrn_radiation_type MoK\a
_diffrn_radiation_wavelength 0.71073
_diffrn_reflns_av_R_equivalents 0.0425
_diffrn_reflns_av_sigmaI/netI 0.0467
_diffrn_reflns_limit_h_max 13
_diffrn_reflns_limit_h_min -13
_diffrn_reflns_limit_k_max 13
_diffrn_reflns_limit_k_min -13
_diffrn_reflns_limit_l_max 15
_diffrn_reflns_limit_l_min -15
_diffrn_reflns_number 15685
_diffrn_reflns_theta_full 25.50
_diffrn_reflns_theta_max 25.50
_diffrn_reflns_theta_min 1.76
_exptl_absorpt_coefficient_mu 2.484
_exptl_absorpt_correction_T_max 0.692
_exptl_absorpt_correction_T_min 0.636
_exptl_absorpt_correction_type multi-scan
_exptl_absorpt_process_details SADABS
_exptl_crystal_colour orange
_exptl_crystal_density_diffrn 1.794
_exptl_crystal_density_method 'not measured'
_exptl_crystal_description rectangular
_exptl_crystal_F_000 708
_exptl_crystal_size_max 0.20
_exptl_crystal_size_mid 0.18
_exptl_crystal_size_min 0.16
_refine_diff_density_max 1.072
_refine_diff_density_min -0.660
_refine_diff_density_rms 0.087
_refine_ls_extinction_method none
_refine_ls_goodness_of_fit_ref 0.882
_refine_ls_hydrogen_treatment constr
_refine_ls_matrix_type full
_refine_ls_number_parameters 343
_refine_ls_number_reflns 4875
_refine_ls_number_restraints 12
_refine_ls_restrained_S_all 0.885
_refine_ls_R_factor_all 0.0634
_refine_ls_R_factor_gt 0.0416
_refine_ls_shift/su_max 0.001
_refine_ls_shift/su_mean 0.000
_refine_ls_structure_factor_coef Fsqd
_refine_ls_weighting_details 'calc w=1/[\s^2^(Fo^2^)+(0.0687P)^2^+2.9000P] where P=(Fo^2^+2Fc^2^)/3'
_refine_ls_weighting_scheme calc
_refine_ls_wR_factor_gt 0.1037
_refine_ls_wR_factor_ref 0.1219
_reflns_number_gt 3683
_reflns_number_total 4959
_reflns_threshold_expression >2sigma(I)
_cod_data_source_file c5nj01899d2.cif
_cod_data_source_block 3
_cod_depositor_comments
;
The following automatic conversions were performed:

'_symmetry_cell_setting' value 'Triclinic' changed to 'triclinic'
according to
/usr/data/users/saulius/crontab/automatic-downloads/rss-feeds/RSC/lib/dictionaries/cif_core.dic
dictionary named 'cif_core.dic' version 2.4.2 from 2011-04-26.

Automatic conversion script
Id: cif_fix_values 3271 2015-04-21 07:52:19Z andrius 

 Adding full bibliography for 7055090--7055092.cif.
;
_cod_original_sg_symbol_H-M 'P-1   '
_cod_database_code 7055090

loop_
_symmetry_equiv_pos_as_xyz
'x, y, z'
'-x, -y, -z'

loop_
_atom_site_label
_atom_site_type_symbol
_atom_site_fract_x
_atom_site_fract_y
_atom_site_fract_z
_atom_site_U_iso_or_equiv
_atom_site_adp_type
_atom_site_occupancy
_atom_site_symmetry_multiplicity
_atom_site_calc_flag
_atom_site_refinement_flags
_atom_site_disorder_assembly
_atom_site_disorder_group
Br1 Br 0.53878(6) 0.25350(7) 1.32917(5) 0.0661(2) Uani 1 1 d . . .
C1 C 0.6720(5) 0.0456(5) 1.0367(4) 0.0380(11) Uani 1 1 d . . .
C2 C 0.5535(5) 0.0362(6) 1.1274(4) 0.0500(13) Uani 1 1 d . . .
H2 H 0.4995 -0.0107 1.1293 0.060 Uiso 1 1 calc R . .
C3 C 0.5138(5) 0.0956(6) 1.2159(5) 0.0507(13) Uani 1 1 d . . .
H3 H 0.4326 0.0906 1.2758 0.061 Uiso 1 1 calc R . .
C4 C 0.5969(5) 0.1627(5) 1.2140(4) 0.0459(12) Uani 1 1 d . . .
C5 C 0.7164(5) 0.1707(5) 1.1273(4) 0.0451(12) Uani 1 1 d . . .
H5 H 0.7713 0.2147 1.1282 0.054 Uiso 1 1 calc R . .
C6 C 0.7567(5) 0.1120(5) 1.0360(4) 0.0370(10) Uani 1 1 d . . .
C7 C 0.8797(5) 0.1340(5) 0.9419(4) 0.0378(11) Uani 1 1 d . . .
H7 H 0.9252 0.1841 0.9478 0.045 Uiso 1 1 calc R . .
C8 C 1.1010(5) 0.0881(5) 0.6830(4) 0.0415(11) Uani 1 1 d . . .
C9 C 1.2866(6) 0.2249(6) 0.6369(5) 0.0602(15) Uani 1 1 d . . .
H9A H 1.2729 0.1810 0.7185 0.072 Uiso 1 1 calc R . .
H9B H 1.3829 0.2204 0.6010 0.072 Uiso 1 1 calc R . .
C10 C 1.2068(6) 0.3707(6) 0.6254(5) 0.0596(15) Uani 1 1 d . . .
C11 C 1.1757(8) 0.4300(9) 0.7116(7) 0.088(2) Uani 1 1 d . . .
H11 H 1.2001 0.3789 0.7782 0.105 Uiso 1 1 calc R . .
C12 C 1.1079(10) 0.5660(11) 0.6989(9) 0.114(3) Uani 1 1 d . . .
H12 H 1.0905 0.6062 0.7558 0.136 Uiso 1 1 calc R . .
C13 C 1.0663(9) 0.6418(9) 0.6034(10) 0.107(3) Uani 1 1 d . . .
H13 H 1.0177 0.7320 0.5966 0.128 Uiso 1 1 calc R . .
C14 C 1.0970(7) 0.5833(7) 0.5195(8) 0.084(2) Uani 1 1 d . . .
H14 H 1.0699 0.6343 0.4541 0.100 Uiso 1 1 calc R . .
C15 C 1.1678(6) 0.4492(7) 0.5289(6) 0.0704(18) Uani 1 1 d . . .
H15 H 1.1892 0.4115 0.4692 0.085 Uiso 1 1 calc R . .
C16 C 0.7288(6) 0.1456(6) 0.6191(4) 0.0496(13) Uani 1 1 d . . .
H16 H 0.7780 0.0703 0.5902 0.060 Uiso 1 1 calc R . .
C17 C 0.6545(6) 0.2590(7) 0.5547(5) 0.0628(16) Uani 1 1 d . . .
H17 H 0.6545 0.2594 0.4838 0.075 Uiso 1 1 calc R . .
C18 C 0.5815(6) 0.3702(6) 0.5983(6) 0.0625(17) Uani 1 1 d . . .
C19 C 0.5814(6) 0.3655(6) 0.7025(6) 0.0689(17) Uani 1 1 d . . .
H19 H 0.5308 0.4384 0.7345 0.083 Uiso 1 1 calc R . .
C20 C 0.6571(6) 0.2517(5) 0.7600(5) 0.0562(14) Uani 1 1 d . . .
H20 H 0.6570 0.2506 0.8312 0.067 Uiso 1 1 calc R . .
Mo1 Mo 0.86309(4) -0.06330(4) 0.82738(4) 0.03756(15) Uani 1 1 d . . .
N1 N 0.9308(4) 0.0902(4) 0.8511(3) 0.0361(9) Uani 1 1 d . . .
N2 N 1.0456(4) 0.1335(4) 0.7730(3) 0.0414(9) Uani 1 1 d . . .
N3 N 0.7309(4) 0.1425(4) 0.7215(3) 0.0420(9) Uani 1 1 d . . .
N4 N 0.5018(6) 0.5115(6) 0.5374(5) 0.0753(16) Uani 1 1 d . . .
O1 O 0.7021(3) -0.0061(3) 0.9495(3) 0.0448(8) Uani 1 1 d . . .
O2 O 0.8131(4) -0.1383(3) 0.7662(3) 0.0521(9) Uani 1 1 d . . .
O3 O 0.9581(4) -0.1900(4) 0.9076(4) 0.0657(11) Uani 1 1 d . . .
S1 S 1.04781(14) -0.01654(15) 0.64994(13) 0.0546(4) Uani 1 1 d . . .
S2 S 1.24746(15) 0.12811(15) 0.57590(13) 0.0568(4) Uani 1 1 d . . .
C21A C 0.7781(15) 0.5802(15) 0.9084(13) 0.090(5) Uiso 0.539(10) 1 d PD A 1
H21A H 0.8281 0.6470 0.8572 0.108 Uiso 0.539(10) 1 calc PR A 1
Cl1A Cl 0.8804(7) 0.4516(5) 0.9809(7) 0.0826(15) Uani 0.539(10) 1 d PD A 1
Cl2A Cl 0.7348(15) 0.5267(15) 0.8251(12) 0.189(6) Uani 0.539(10) 1 d PD A 1
Cl3A Cl 0.6354(8) 0.6543(7) 1.0090(6) 0.181(5) Uani 0.539(10) 1 d PD A 1
C21B C 0.7282(15) 0.5741(17) 0.9083(13) 0.083(5) Uiso 0.461(10) 1 d PD A 2
H21B H 0.7274 0.6679 0.8677 0.099 Uiso 0.461(10) 1 calc PR A 2
Cl1B Cl 0.5631(7) 0.5643(10) 0.9927(7) 0.161(4) Uani 0.461(10) 1 d PD . 2
Cl2B Cl 0.8344(15) 0.5076(17) 0.9907(12) 0.187(6) Uani 0.461(10) 1 d PD A 2
Cl3B Cl 0.7778(14) 0.4819(11) 0.8086(9) 0.123(4) Uani 0.461(10) 1 d PD A 2

loop_
_atom_site_aniso_label
_atom_site_aniso_U_11
_atom_site_aniso_U_22
_atom_site_aniso_U_33
_atom_site_aniso_U_23
_atom_site_aniso_U_13
_atom_site_aniso_U_12
Br1 0.0652(4) 0.0851(5) 0.0540(4) -0.0400(3) -0.0097(3) -0.0151(3)
C1 0.040(3) 0.042(3) 0.036(3) -0.008(2) -0.016(2) -0.013(2)
C2 0.051(3) 0.063(3) 0.044(3) -0.014(3) -0.011(3) -0.028(3)
C3 0.041(3) 0.068(3) 0.038(3) -0.011(3) -0.006(2) -0.019(3)
C4 0.044(3) 0.057(3) 0.042(3) -0.022(2) -0.018(2) -0.007(2)
C5 0.042(3) 0.055(3) 0.047(3) -0.015(2) -0.019(2) -0.015(2)
C6 0.036(2) 0.043(3) 0.033(3) -0.011(2) -0.011(2) -0.011(2)
C7 0.039(3) 0.042(3) 0.040(3) -0.009(2) -0.017(2) -0.015(2)
C8 0.038(3) 0.041(3) 0.042(3) -0.010(2) -0.012(2) -0.008(2)
C9 0.046(3) 0.081(4) 0.053(4) -0.014(3) -0.009(3) -0.028(3)
C10 0.054(3) 0.070(4) 0.059(4) -0.023(3) 0.001(3) -0.035(3)
C11 0.097(6) 0.106(6) 0.071(5) -0.034(4) -0.005(4) -0.049(5)
C12 0.124(8) 0.116(8) 0.109(8) -0.074(7) 0.015(6) -0.052(7)
C13 0.091(6) 0.075(5) 0.141(9) -0.051(6) 0.005(6) -0.032(5)
C14 0.076(5) 0.063(4) 0.110(6) -0.016(4) -0.024(4) -0.029(4)
C15 0.065(4) 0.068(4) 0.080(5) -0.028(4) -0.006(4) -0.030(3)
C16 0.053(3) 0.059(3) 0.042(3) -0.013(3) -0.022(3) -0.014(3)
C17 0.062(4) 0.090(5) 0.043(3) 0.004(3) -0.030(3) -0.033(3)
C18 0.039(3) 0.046(3) 0.074(4) 0.014(3) -0.023(3) -0.007(3)
C19 0.066(4) 0.054(3) 0.066(4) -0.006(3) -0.028(3) 0.002(3)
C20 0.064(4) 0.047(3) 0.052(3) -0.016(3) -0.022(3) -0.002(3)
Mo1 0.0390(2) 0.0326(2) 0.0452(3) -0.01226(18) -0.01788(19) -0.00678(17)
N1 0.032(2) 0.042(2) 0.035(2) -0.0105(18) -0.0100(17) -0.0109(17)
N2 0.039(2) 0.046(2) 0.038(2) -0.0125(19) -0.0044(19) -0.0169(18)
N3 0.047(2) 0.038(2) 0.042(2) -0.0105(18) -0.019(2) -0.0071(18)
N4 0.062(3) 0.108(4) 0.075(4) -0.051(3) -0.004(3) -0.035(3)
O1 0.046(2) 0.059(2) 0.0418(19) -0.0177(16) -0.0140(16) -0.0225(17)
O2 0.053(2) 0.049(2) 0.066(2) -0.0280(18) -0.0178(19) -0.0141(17)
O3 0.065(3) 0.048(2) 0.085(3) 0.000(2) -0.045(2) -0.0091(19)
S1 0.0462(8) 0.0658(9) 0.0574(9) -0.0354(7) -0.0027(7) -0.0165(7)
S2 0.0467(8) 0.0639(9) 0.0526(9) -0.0220(7) 0.0013(7) -0.0194(7)
Cl1A 0.084(3) 0.073(3) 0.093(3) -0.004(2) -0.042(2) -0.026(2)
Cl2A 0.184(9) 0.226(13) 0.200(10) -0.050(8) -0.125(8) -0.035(8)
Cl3A 0.124(6) 0.125(5) 0.167(6) -0.017(4) -0.002(4) 0.026(4)
Cl1B 0.101(5) 0.154(7) 0.163(6) 0.007(5) -0.037(4) -0.019(4)
Cl2B 0.221(14) 0.241(15) 0.168(9) -0.018(10) -0.097(10) -0.126(11)
Cl3B 0.175(10) 0.109(5) 0.114(5) -0.008(4) -0.062(5) -0.071(6)

loop_
_atom_type_symbol
_atom_type_description
_atom_type_scat_dispersion_real
_atom_type_scat_dispersion_imag
_atom_type_scat_source
C C 0.0033 0.0016 'International Tables Vol C Tables 4.2.6.8 and 6.1.1.4'
H H 0.0000 0.0000 'International Tables Vol C Tables 4.2.6.8 and 6.1.1.4'
N N 0.0061 0.0033 'International Tables Vol C Tables 4.2.6.8 and 6.1.1.4'
O O 0.0106 0.0060 'International Tables Vol C Tables 4.2.6.8 and 6.1.1.4'
S S 0.1246 0.1234 'International Tables Vol C Tables 4.2.6.8 and 6.1.1.4'
Br Br -0.2901 2.4595 'International Tables Vol C Tables 4.2.6.8 and 6.1.1.4'
Mo Mo -1.6832 0.6857 'International Tables Vol C Tables 4.2.6.8 and 6.1.1.4'
Cl Cl 0.1484 0.1585 'International Tables Vol C Tables 4.2.6.8 and 6.1.1.4'

loop_
_geom_angle_atom_site_label_1
_geom_angle_atom_site_label_2
_geom_angle_atom_site_label_3
_geom_angle
_geom_angle_site_symmetry_1
_geom_angle_site_symmetry_3
O1 C1 C2 118.9(4) . .
O1 C1 C6 121.4(4) . .
C2 C1 C6 119.6(4) . .
C1 C2 C3 121.0(5) . .
C1 C2 H2 119.5 . .
C3 C2 H2 119.5 . .
C2 C3 C4 119.2(5) . .
C2 C3 H3 120.4 . .
C4 C3 H3 120.4 . .
C5 C4 C3 121.3(5) . .
C5 C4 Br1 118.9(4) . .
C3 C4 Br1 119.7(4) . .
C4 C5 C6 119.9(4) . .
C4 C5 H5 120.1 . .
C6 C5 H5 120.1 . .
C1 C6 C5 119.0(4) . .
C1 C6 C7 124.1(4) . .
C5 C6 C7 116.7(4) . .
N1 C7 C6 125.5(4) . .
N1 C7 H7 117.2 . .
C6 C7 H7 117.2 . .
N2 C8 S1 127.4(4) . .
N2 C8 S2 120.8(4) . .
S1 C8 S2 111.8(3) . .
C10 C9 S2 117.5(4) . .
C10 C9 H9A 107.9 . .
S2 C9 H9A 107.9 . .
C10 C9 H9B 107.9 . .
S2 C9 H9B 107.9 . .
H9A C9 H9B 107.2 . .
C15 C10 C11 118.3(7) . .
C15 C10 C9 121.8(6) . .
C11 C10 C9 119.8(7) . .
C10 C11 C12 120.1(8) . .
C10 C11 H11 120.0 . .
C12 C11 H11 120.0 . .
C13 C12 C11 120.8(8) . .
C13 C12 H12 119.6 . .
C11 C12 H12 119.6 . .
C14 C13 C12 118.8(8) . .
C14 C13 H13 120.6 . .
C12 C13 H13 120.6 . .
C13 C14 C15 121.2(8) . .
C13 C14 H14 119.4 . .
C15 C14 H14 119.4 . .
C10 C15 C14 120.7(7) . .
C10 C15 H15 119.6 . .
C14 C15 H15 119.6 . .
N3 C16 C17 121.9(5) . .
N3 C16 H16 119.1 . .
C17 C16 H16 119.1 . .
C18 C17 C16 118.7(5) . .
C18 C17 H17 120.6 . .
C16 C17 H17 120.6 . .
C19 C18 C17 119.2(5) . .
C19 C18 N4 113.0(6) . .
C17 C18 N4 127.7(6) . .
C18 C19 C20 118.8(6) . .
C18 C19 H19 120.6 . .
C20 C19 H19 120.6 . .
N3 C20 C19 124.6(6) . .
N3 C20 H20 117.7 . .
C19 C20 H20 117.7 . .
O3 Mo1 O2 105.84(18) . .
O3 Mo1 O1 99.64(18) . .
O2 Mo1 O1 104.97(15) . .
O3 Mo1 N1 90.41(16) . .
O2 Mo1 N1 160.59(16) . .
O1 Mo1 N1 82.10(13) . .
O3 Mo1 S1 98.41(15) . .
O2 Mo1 S1 90.98(13) . .
O1 Mo1 S1 151.52(11) . .
N1 Mo1 S1 75.91(10) . .
O3 Mo1 N3 171.63(16) . .
O2 Mo1 N3 82.53(15) . .
O1 Mo1 N3 77.53(14) . .
N1 Mo1 N3 81.43(13) . .
S1 Mo1 N3 81.45(10) . .
C7 N1 N2 112.4(4) . .
C7 N1 Mo1 124.7(3) . .
N2 N1 Mo1 122.5(3) . .
C8 N2 N1 113.6(4) . .
C20 N3 C16 116.8(4) . .
C20 N3 Mo1 124.3(3) . .
C16 N3 Mo1 118.8(3) . .
N4 N4 C18 101.3(8) 2_666 .
C1 O1 Mo1 136.8(3) . .
C8 S1 Mo1 100.04(17) . .
C8 S2 C9 102.4(2) . .
Cl1A C21A Cl2A 111.3(9) . .
Cl1A C21A Cl3A 108.0(8) . .
Cl2A C21A Cl3A 112.5(10) . .
Cl1A C21A H21A 108.3 . .
Cl2A C21A H21A 108.3 . .
Cl3A C21A H21A 108.3 . .
Cl2B C21B Cl1B 110.9(10) . .
Cl2B C21B Cl3B 111.2(10) . .
Cl1B C21B Cl3B 104.8(10) . .
Cl2B C21B H21B 109.9 . .
Cl1B C21B H21B 109.9 . .
Cl3B C21B H21B 109.9 . .
C21B Cl1B Cl1B 132.0(9) . 2_667

loop_
_geom_bond_atom_site_label_1
_geom_bond_atom_site_label_2
_geom_bond_distance
_geom_bond_site_symmetry_2
Br1 C4 1.892(5) .
C1 O1 1.338(5) .
C1 C2 1.378(7) .
C1 C6 1.408(6) .
C2 C3 1.384(7) .
C2 H2 0.9300 .
C3 C4 1.390(7) .
C3 H3 0.9300 .
C4 C5 1.361(7) .
C5 C6 1.410(6) .
C5 H5 0.9300 .
C6 C7 1.454(7) .
C7 N1 1.285(6) .
C7 H7 0.9300 .
C8 N2 1.282(6) .
C8 S1 1.745(5) .
C8 S2 1.749(5) .
C9 C10 1.506(8) .
C9 S2 1.821(6) .
C9 H9A 0.9700 .
C9 H9B 0.9700 .
C10 C15 1.374(9) .
C10 C11 1.380(9) .
C11 C12 1.389(12) .
C11 H11 0.9300 .
C12 C13 1.370(13) .
C12 H12 0.9300 .
C13 C14 1.349(11) .
C13 H13 0.9300 .
C14 C15 1.381(9) .
C14 H14 0.9300 .
C15 H15 0.9300 .
C16 N3 1.341(6) .
C16 C17 1.401(8) .
C16 H16 0.9300 .
C17 C18 1.379(9) .
C17 H17 0.9300 .
C18 C19 1.349(9) .
C18 N4 1.570(8) .
C19 C20 1.367(8) .
C19 H19 0.9300 .
C20 N3 1.328(6) .
C20 H20 0.9300 .
Mo1 O3 1.693(4) .
Mo1 O2 1.703(3) .
Mo1 O1 1.929(3) .
Mo1 N1 2.285(4) .
Mo1 S1 2.4352(15) .
Mo1 N3 2.458(4) .
N1 N2 1.400(5) .
N4 N4 1.124(9) 2_666
C21A Cl1A 1.693(14) .
C21A Cl2A 1.714(14) .
C21A Cl3A 1.742(13) .
C21A H21A 0.9800 .
C21B Cl2B 1.702(15) .
C21B Cl1B 1.740(14) .
C21B Cl3B 1.749(15) .
C21B H21B 0.9800 .
Cl1B Cl1B 2.29(2) 2_667
